data_7239404
loop_
_publ_author_name
'Soria, Lorena'
'Ovejero, Paloma'
'Cano, Mercedes'
'Heras, Jos\'e Vicente'
'Torres, M. Rosario'
'Claramunt, Rosa'
'Cornago, Pilar'

_publ_section_title
;
 Coordination behaviour of new dipyridylpyrazole ligands towards ZnCl2and
 PdCl2fragments. Crystalline structural characterization and multinuclear
 NMR studies as evidence of linkage and conformational isomers
;
_journal_issue 18
_journal_name_full 'RSC Adv.'
_journal_page_first 9383
_journal_paper_doi 10.1039/C3RA45821K
_journal_volume 4
_journal_year 2014
_chemical_formula_sum 'C20 H16 Cl2 N4 O Zn'
_chemical_formula_weight 464.64
_space_group_IT_number 14
_space_group_name_Hall '-P 2ybc'
_space_group_name_H-M_alt 'P 1 21/c 1'
_symmetry_cell_setting monoclinic
_symmetry_space_group_name_H-M 'P 1 21/c 1'
_atom_sites_solution_hydrogens geom
_atom_sites_solution_primary direct
_atom_sites_solution_secondary difmap
_audit_creation_method SHELXL-97
_cell_angle_alpha 90.00
_cell_angle_beta 103.413(4)
_cell_angle_gamma 90.00
_cell_formula_units_Z 4
_cell_length_a 13.105(3)
_cell_length_b 21.483(5)
_cell_length_c 8.0777(19)
_cell_measurement_reflns_used 1428
_cell_measurement_temperature 296(2)
_cell_measurement_theta_max 17.17
_cell_measurement_theta_min 2.76
_cell_volume 2212.1(9)
_computing_cell_refinement 'Bruker SMART'
_computing_data_collection 'Bruker SMART'
_computing_data_reduction 'Bruker SAINT'
_computing_molecular_graphics 'Bruker SHELXTL'
_computing_publication_material 'Bruker SHELXTL'
_computing_structure_refinement 'SHELXL-97 (Sheldrick, 1997)'
_computing_structure_solution 'SHELXS-97 (Sheldrick, 1990)'
_diffrn_ambient_temperature 296(2)
_diffrn_measured_fraction_theta_full 0.994
_diffrn_measured_fraction_theta_max 0.994
_diffrn_measurement_device_type 'CCD area detector'
_diffrn_measurement_method 'phi and omega scans'
_diffrn_radiation_monochromator graphite
_diffrn_radiation_source 'fine-focus sealed tube'
_diffrn_radiation_type MoK\a
_diffrn_radiation_wavelength 0.71073
_diffrn_reflns_av_R_equivalents 0.1271
_diffrn_reflns_av_sigmaI/netI 0.2220
_diffrn_reflns_limit_h_max 15
_diffrn_reflns_limit_h_min -15
_diffrn_reflns_limit_k_max 25
_diffrn_reflns_limit_k_min -24
_diffrn_reflns_limit_l_max 9
_diffrn_reflns_limit_l_min -9
_diffrn_reflns_number 16529
_diffrn_reflns_theta_full 25.00
_diffrn_reflns_theta_max 25.00
_diffrn_reflns_theta_min 1.60
_exptl_absorpt_coefficient_mu 1.368
_exptl_absorpt_correction_type none
_exptl_crystal_colour colorless
_exptl_crystal_density_diffrn 1.395
_exptl_crystal_density_method 'not measured'
_exptl_crystal_description thin
_exptl_crystal_F_000 944
_exptl_crystal_size_max 0.33
_exptl_crystal_size_mid 0.21
_exptl_crystal_size_min 0.03
_platon_squeeze_details
;

 The final refinement show high values of residual non-modelled 
 electronic density. Therefore, the Squeeze program was used to 
 remove its contribution to the overal intensity data. An 
 improvement was observed in all refinement parameters and residual
 when this procedure is applied.   
;
_refine_diff_density_max 0.613
_refine_diff_density_min -0.622
_refine_diff_density_rms 0.113
_refine_ls_extinction_method none
_refine_ls_goodness_of_fit_ref 0.998
_refine_ls_hydrogen_treatment constr
_refine_ls_matrix_type full
_refine_ls_number_parameters 253
_refine_ls_number_reflns 3876
_refine_ls_number_restraints 0
_refine_ls_restrained_S_all 0.998
_refine_ls_R_factor_all 0.1856
_refine_ls_R_factor_gt 0.0822
_refine_ls_shift/su_max 0.000
_refine_ls_shift/su_mean 0.000
_refine_ls_structure_factor_coef Fsqd
_refine_ls_weighting_details 'calc w=1/[\s^2^(Fo^2^)+(0.0710P)^2^+0.0000P] where P=(Fo^2^+2Fc^2^)/3'
_refine_ls_weighting_scheme calc
_refine_ls_wR_factor_gt 0.1895
_refine_ls_wR_factor_ref 0.2039
_reflns_number_gt 1322
_reflns_number_total 3876
_reflns_threshold_expression >2sigma(I)
_cod_data_source_file c3ra45821k.txt
_cod_data_source_block C20H16Cl2N4O1Zn1
_cod_depositor_comments
;
The following automatic conversions were performed:

data item '_symmetry_cell_setting' value 'Monoclinic' was changed to
'monoclinic' in accordance with the
/home/saulius/struct/COD-crude-data/automatic-downloads/DataCite-retrospective/RSC/depositions/lib/dictionaries/cif_core.dic
dictionary named 'cif_core.dic' version 2.4.2 last updated on
2011-04-26.

Automatic conversion script
Id: cif_fix_values 6909 2019-04-08 15:41:33Z antanas 
;
_cod_original_sg_symbol_H-M P2(1)/c
_cod_database_code 7239404

loop_
_symmetry_equiv_pos_as_xyz
'x, y, z'
'-x, y+1/2, -z+1/2'
'-x, -y, -z'
'x, -y-1/2, z-1/2'

loop_
_atom_site_label
_atom_site_type_symbol
_atom_site_fract_x
_atom_site_fract_y
_atom_site_fract_z
_atom_site_U_iso_or_equiv
_atom_site_adp_type
_atom_site_occupancy
_atom_site_symmetry_multiplicity
_atom_site_calc_flag
_atom_site_refinement_flags
C5 C 0.3258(8) 0.2449(4) 0.1326(12) 0.039(3) Uani 1 1 d .
C4 C 0.3984(8) 0.2896(4) 0.1971(13) 0.043(3) Uani 1 1 d .
H4 H 0.3904 0.3324 0.1824 0.052 Uiso 1 1 calc R
C3 C 0.4861(9) 0.2585(5) 0.2885(12) 0.047(3) Uani 1 1 d .
C6 C 0.2185(8) 0.2469(5) 0.0133(12) 0.041(3) Uani 1 1 d .
C7 C 0.1687(9) 0.3010(5) -0.0482(12) 0.050(3) Uani 1 1 d .
H7 H 0.1989 0.3394 -0.0134 0.060 Uiso 1 1 calc R
C8 C 0.0730(9) 0.2975(6) -0.1626(16) 0.066(3) Uani 1 1 d .
H8 H 0.0371 0.3335 -0.2059 0.079 Uiso 1 1 calc R
C9 C 0.0307(9) 0.2386(7) -0.2128(14) 0.073(4) Uani 1 1 d .
H9 H -0.0322 0.2352 -0.2940 0.087 Uiso 1 1 calc R
C10 C 0.0841(10) 0.1842(6) -0.1394(14) 0.068(4) Uani 1 1 d .
H10 H 0.0545 0.1452 -0.1673 0.082 Uiso 1 1 calc R
C11 C 0.5166(8) 0.1391(5) 0.3463(15) 0.045(3) Uani 1 1 d .
C12 C 0.5927(8) 0.1361(5) 0.4852(13) 0.054(3) Uani 1 1 d .
H12 H 0.6130 0.1718 0.5496 0.065 Uiso 1 1 calc R
C13 C 0.6405(9) 0.0826(5) 0.5337(13) 0.063(3) Uani 1 1 d .
H13 H 0.6943 0.0802 0.6316 0.075 Uiso 1 1 calc R
C14 C 0.6082(10) 0.0298(5) 0.4343(16) 0.069(4) Uani 1 1 d .
H14 H 0.6403 -0.0085 0.4638 0.083 Uiso 1 1 calc R
C15 C 0.5282(9) 0.0357(5) 0.2925(15) 0.057(3) Uani 1 1 d .
H15 H 0.5088 0.0010 0.2238 0.068 Uiso 1 1 calc R
C16 C 0.5893(8) 0.2851(4) 0.3704(12) 0.046(3) Uani 1 1 d .
C17 C 0.5910(9) 0.3429(4) 0.4485(12) 0.051(3) Uani 1 1 d .
H17 H 0.5278 0.3610 0.4564 0.062 Uiso 1 1 calc R
C18 C 0.6831(9) 0.3741(5) 0.5144(12) 0.051(3) Uani 1 1 d .
H18 H 0.6833 0.4125 0.5678 0.061 Uiso 1 1 calc R
C19 C 0.7760(9) 0.3460(6) 0.4979(13) 0.055(3) Uani 1 1 d .
C20 C 0.7740(10) 0.2882(5) 0.4219(13) 0.064(3) Uani 1 1 d .
H20 H 0.8368 0.2687 0.4175 0.076 Uiso 1 1 calc R
C21 C 0.6801(8) 0.2589(5) 0.3525(13) 0.057(3) Uani 1 1 d .
H21 H 0.6791 0.2215 0.2940 0.069 Uiso 1 1 calc R
C22 C 0.8766(10) 0.4352(5) 0.628(2) 0.143(7) Uani 1 1 d .
H22A H 0.8242 0.4600 0.5538 0.214 Uiso 1 1 calc R
H22B H 0.9446 0.4528 0.6333 0.214 Uiso 1 1 calc R
H22C H 0.8632 0.4347 0.7398 0.214 Uiso 1 1 calc R
Cl1 Cl 0.2047(2) 0.05568(12) 0.2420(4) 0.0687(9) Uani 1 1 d .
Cl2 Cl 0.3069(2) 0.06673(13) -0.1594(4) 0.0749(10) Uani 1 1 d .
N1 N 0.4600(7) 0.1956(4) 0.2773(10) 0.042(2) Uani 1 1 d .
N2 N 0.3598(7) 0.1874(3) 0.1749(10) 0.047(2) Uani 1 1 d .
N1'' N 0.1775(7) 0.1896(4) -0.0298(11) 0.052(2) Uani 1 1 d .
N1' N 0.4765(7) 0.0890(4) 0.2478(10) 0.055(2) Uani 1 1 d .
O1 O 0.8731(6) 0.3702(4) 0.5607(11) 0.089(3) Uani 1 1 d .
Zn1 Zn 0.28522(10) 0.10986(5) 0.07830(15) 0.0575(5) Uani 1 1 d .

loop_
_atom_site_aniso_label
_atom_site_aniso_U_11
_atom_site_aniso_U_22
_atom_site_aniso_U_33
_atom_site_aniso_U_23
_atom_site_aniso_U_13
_atom_site_aniso_U_12
C5 0.047(7) 0.032(6) 0.045(7) 0.010(5) 0.024(6) 0.005(6)
C4 0.047(7) 0.025(6) 0.064(7) -0.003(5) 0.026(6) 0.009(6)
C3 0.060(8) 0.057(7) 0.026(6) -0.005(5) 0.013(6) -0.006(7)
C6 0.038(7) 0.053(7) 0.030(6) 0.011(6) 0.007(5) 0.004(6)
C7 0.056(8) 0.047(7) 0.048(7) 0.027(6) 0.015(6) 0.018(6)
C8 0.035(8) 0.080(10) 0.083(10) 0.031(8) 0.015(7) 0.016(7)
C9 0.043(8) 0.119(12) 0.050(8) 0.041(9) -0.002(6) 0.024(9)
C10 0.043(8) 0.116(11) 0.043(8) 0.017(8) 0.003(7) -0.004(8)
C11 0.048(7) 0.040(7) 0.049(7) 0.006(6) 0.017(6) 0.013(6)
C12 0.060(8) 0.081(9) 0.018(6) 0.004(6) 0.003(6) 0.013(7)
C13 0.101(10) 0.047(7) 0.037(7) 0.017(6) 0.011(7) 0.040(7)
C14 0.077(10) 0.059(8) 0.073(9) 0.019(7) 0.020(8) 0.044(7)
C15 0.061(8) 0.028(6) 0.076(9) -0.001(6) 0.005(7) 0.010(6)
C16 0.044(7) 0.042(6) 0.048(7) -0.007(5) 0.003(6) 0.006(6)
C17 0.065(8) 0.040(6) 0.051(7) -0.002(6) 0.016(6) 0.002(6)
C18 0.052(8) 0.048(7) 0.048(7) -0.007(5) 0.000(6) 0.000(6)
C19 0.031(7) 0.076(9) 0.048(7) 0.008(7) -0.012(6) -0.007(7)
C20 0.083(10) 0.052(8) 0.065(8) 0.021(7) 0.037(8) 0.013(7)
C21 0.043(7) 0.068(8) 0.067(8) 0.008(6) 0.026(6) -0.002(7)
C22 0.080(10) 0.036(8) 0.28(2) -0.008(10) -0.032(12) -0.019(7)
Cl1 0.074(2) 0.0623(19) 0.076(2) 0.0111(16) 0.0296(17) -0.0025(16)
Cl2 0.099(2) 0.0651(19) 0.069(2) -0.0128(16) 0.0379(19) -0.0089(18)
N1 0.046(6) 0.037(5) 0.046(6) -0.006(4) 0.015(5) -0.002(5)
N2 0.052(6) 0.039(5) 0.049(6) 0.001(4) 0.011(5) 0.009(5)
N1'' 0.055(7) 0.058(6) 0.045(6) -0.008(5) 0.016(5) -0.006(5)
N1' 0.077(7) 0.033(5) 0.059(6) 0.003(5) 0.024(5) 0.003(5)
O1 0.062(6) 0.068(6) 0.129(7) -0.001(5) 0.006(5) 0.000(5)
Zn1 0.0786(10) 0.0424(7) 0.0590(8) -0.0052(7) 0.0315(7) -0.0059(8)

loop_
_atom_type_symbol
_atom_type_description
_atom_type_scat_dispersion_real
_atom_type_scat_dispersion_imag
_atom_type_scat_source
C C 0.0033 0.0016 'International Tables Vol C Tables 4.2.6.8 and 6.1.1.4'
H H 0.0000 0.0000 'International Tables Vol C Tables 4.2.6.8 and 6.1.1.4'
N N 0.0061 0.0033 'International Tables Vol C Tables 4.2.6.8 and 6.1.1.4'
Cl Cl 0.1484 0.1585 'International Tables Vol C Tables 4.2.6.8 and 6.1.1.4'
O O 0.0106 0.0060 'International Tables Vol C Tables 4.2.6.8 and 6.1.1.4'
Zn Zn 0.2839 1.4301 'International Tables Vol C Tables 4.2.6.8 and 6.1.1.4'

loop_
_geom_angle_atom_site_label_1
_geom_angle_atom_site_label_2
_geom_angle_atom_site_label_3
_geom_angle
N2 C5 C4 113.1(9)
N2 C5 C6 113.5(9)
C4 C5 C6 133.2(9)
C3 C4 C5 106.4(9)
C3 C4 H4 126.8
C5 C4 H4 126.8
N1 C3 C4 105.8(9)
N1 C3 C16 126.2(10)
C4 C3 C16 127.8(10)
N1'' C6 C7 123.4(10)
N1'' C6 C5 113.1(9)
C7 C6 C5 123.5(10)
C6 C7 C8 118.7(11)
C6 C7 H7 120.7
C8 C7 H7 120.7
C7 C8 C9 118.8(11)
C7 C8 H8 120.6
C9 C8 H8 120.6
C10 C9 C8 119.9(11)
C10 C9 H9 120.1
C8 C9 H9 120.1
N1'' C10 C9 119.4(12)
N1'' C10 H10 120.3
C9 C10 H10 120.3
C12 C11 N1' 124.6(10)
C12 C11 N1 125.6(11)
N1' C11 N1 109.8(9)
C13 C12 C11 120.5(11)
C13 C12 H12 119.8
C11 C12 H12 119.8
C12 C13 C14 118.3(11)
C12 C13 H13 120.9
C14 C13 H13 120.9
C13 C14 C15 118.6(10)
C13 C14 H14 120.7
C15 C14 H14 120.7
N1' C15 C14 123.2(10)
N1' C15 H15 118.4
C14 C15 H15 118.4
C21 C16 C17 119.9(10)
C21 C16 C3 121.9(10)
C17 C16 C3 117.7(9)
C16 C17 C18 122.1(10)
C16 C17 H17 119.0
C18 C17 H17 119.0
C17 C18 C19 117.4(10)
C17 C18 H18 121.3
C19 C18 H18 121.3
C20 C19 O1 115.3(11)
C20 C19 C18 120.3(11)
O1 C19 C18 124.3(11)
C19 C20 C21 120.8(11)
C19 C20 H20 119.6
C21 C20 H20 119.6
C16 C21 C20 119.4(11)
C16 C21 H21 120.3
C20 C21 H21 120.3
O1 C22 H22A 109.5
O1 C22 H22B 109.5
H22A C22 H22B 109.5
O1 C22 H22C 109.5
H22A C22 H22C 109.5
H22B C22 H22C 109.5
C3 N1 N2 110.2(8)
C3 N1 C11 133.3(10)
N2 N1 C11 116.5(8)
C5 N2 N1 104.5(8)
C5 N2 Zn1 124.7(8)
N1 N2 Zn1 130.3(6)
C10 N1'' C6 119.7(10)
C10 N1'' Zn1 125.6(8)
C6 N1'' Zn1 114.4(7)
C11 N1' C15 114.5(9)
C19 O1 C22 116.1(9)
N2 Zn1 Cl1 117.7(2)
N2 Zn1 Cl2 122.7(2)
Cl1 Zn1 Cl2 118.40(11)
N2 Zn1 N1'' 74.0(3)
Cl1 Zn1 N1'' 106.8(2)
Cl2 Zn1 N1'' 100.2(2)

loop_
_geom_bond_atom_site_label_1
_geom_bond_atom_site_label_2
_geom_bond_distance
C5 N2 1.329(10)
C5 C4 1.368(12)
C5 C6 1.510(12)
C4 C3 1.385(12)
C4 H4 0.9300
C3 N1 1.392(11)
C3 C16 1.476(13)
C6 N1'' 1.355(11)
C6 C7 1.369(12)
C7 C8 1.376(13)
C7 H7 0.9300
C8 C9 1.403(15)
C8 H8 0.9300
C9 C10 1.419(14)
C9 H9 0.9300
C10 N1'' 1.339(12)
C10 H10 0.9300
C11 C12 1.319(12)
C11 N1' 1.369(12)
C11 N1 1.463(12)
C12 C13 1.324(12)
C12 H12 0.9300
C13 C14 1.397(14)
C13 H13 0.9300
C14 C15 1.367(13)
C14 H14 0.9300
C15 N1' 1.336(11)
C15 H15 0.9300
C16 C21 1.354(12)
C16 C17 1.391(12)
C17 C18 1.375(12)
C17 H17 0.9300
C18 C19 1.393(13)
C18 H18 0.9300
C19 C20 1.385(13)
C19 O1 1.359(11)
C20 C21 1.380(13)
C20 H20 0.9300
C21 H21 0.9300
C22 O1 1.496(13)
C22 H22A 0.9600
C22 H22B 0.9600
C22 H22C 0.9600
Cl1 Zn1 2.205(3)
Cl2 Zn1 2.209(3)
N1 N2 1.392(10)
N2 Zn1 1.997(8)
N1'' Zn1 2.263(9)

loop_
_geom_torsion_atom_site_label_1
_geom_torsion_atom_site_label_2
_geom_torsion_atom_site_label_3
_geom_torsion_atom_site_label_4
_geom_torsion
N2 C5 C4 C3 -0.1(11)
C6 C5 C4 C3 -174.8(8)
C5 C4 C3 N1 -1.4(10)
C5 C4 C3 C16 174.2(8)
N2 C5 C6 N1'' -0.7(10)
C4 C5 C6 N1'' 174.0(9)
N2 C5 C6 C7 -179.3(8)
C4 C5 C6 C7 -4.6(15)
N1'' C6 C7 C8 -1.4(14)
C5 C6 C7 C8 177.0(8)
C6 C7 C8 C9 -0.5(15)
C7 C8 C9 C10 3.0(16)
C8 C9 C10 N1'' -3.7(15)
N1' C11 C12 C13 4.0(15)
N1 C11 C12 C13 -178.3(9)
C11 C12 C13 C14 0.0(16)
C12 C13 C14 C15 -0.6(16)
C13 C14 C15 N1' -2.7(16)
N1 C3 C16 C21 41.4(14)
C4 C3 C16 C21 -133.3(11)
N1 C3 C16 C17 -147.1(9)
C4 C3 C16 C17 38.1(13)
C21 C16 C17 C18 -2.3(15)
C3 C16 C17 C18 -173.9(9)
C16 C17 C18 C19 1.0(14)
C17 C18 C19 C20 -1.7(15)
C17 C18 C19 O1 -178.0(9)
O1 C19 C20 C21 -179.7(9)
C18 C19 C20 C21 3.7(15)
C17 C16 C21 C20 4.2(15)
C3 C16 C21 C20 175.4(9)
C19 C20 C21 C16 -4.9(15)
C4 C3 N1 N2 2.5(10)
C16 C3 N1 N2 -173.2(8)
C4 C3 N1 C11 -179.3(8)
C16 C3 N1 C11 5.0(15)
C12 C11 N1 C3 26.2(15)
N1' C11 N1 C3 -155.8(9)
C12 C11 N1 N2 -155.7(9)
N1' C11 N1 N2 22.4(10)
C4 C5 N2 N1 1.7(10)
C6 C5 N2 N1 177.4(6)
C4 C5 N2 Zn1 -170.7(6)
C6 C5 N2 Zn1 5.1(10)
C3 N1 N2 C5 -2.6(9)
C11 N1 N2 C5 178.9(7)
C3 N1 N2 Zn1 169.2(6)
C11 N1 N2 Zn1 -9.4(11)
C9 C10 N1'' C6 1.8(13)
C9 C10 N1'' Zn1 -172.3(7)
C7 C6 N1'' C10 0.8(14)
C5 C6 N1'' C10 -177.8(7)
C7 C6 N1'' Zn1 175.5(7)
C5 C6 N1'' Zn1 -3.0(9)
C12 C11 N1' C15 -6.8(14)
N1 C11 N1' C15 175.1(8)
C14 C15 N1' C11 6.0(14)
C20 C19 O1 C22 174.2(10)
C18 C19 O1 C22 -9.3(16)
C5 N2 Zn1 Cl1 -106.0(7)
N1 N2 Zn1 Cl1 83.7(7)
C5 N2 Zn1 Cl2 86.8(7)
N1 N2 Zn1 Cl2 -83.5(7)
C5 N2 Zn1 N1'' -5.1(7)
N1 N2 Zn1 N1'' -175.4(8)
C10 N1'' Zn1 N2 178.6(8)
C6 N1'' Zn1 N2 4.2(6)
C10 N1'' Zn1 Cl1 -66.7(7)
C6 N1'' Zn1 Cl1 118.9(6)
C10 N1'' Zn1 Cl2 57.3(7)
C6 N1'' Zn1 Cl2 -117.1(6)

loop_
_platon_squeeze_void_nr
_platon_squeeze_void_average_x
_platon_squeeze_void_average_y
_platon_squeeze_void_average_z
_platon_squeeze_void_volume
_platon_squeeze_void_count_electrons
_platon_squeeze_void_content
1 0.000 0.500 0.000 150 40 ' '
2 0.000 1.000 0.500 150 40 ' '
